data_1550920
loop_
_publ_author_name
'Dehnen, Stefanie Susanne'
'Peters, Bertram'
'Santner, Silke'
'Donsbach, Carsten'
'Smarsly, Bernd'
'Voepel, Pascal'

_publ_section_title
;
 Ionic liquid cations as methylation agent for extremely weak chalcogenido
 metalate nucleophiles
;
_journal_name_full 'Chemical Science'
_journal_paper_doi 10.1039/C9SC01358J
_journal_year 2019
_chemical_formula_moiety
'0.5(C3 H9 O4 S20 Sn10), 0.5(C4 H12 O4 S20 Sn10), 0.5(C7 H11 N2), 0.5(C5.5 H8 N2), 0.5(C7.5 H13.5 N2), 0.5(C8.33 H15 N2), C9 H17 N2, 0.5(C6.75 H9.92 N2), 0.5(C5.5 H7 N2)'
_chemical_formula_sum 'C32.79 H59.71 N8 O4 S20 Sn10'
_chemical_formula_weight 2458.20
_space_group_crystal_system triclinic
_space_group_IT_number 2
_space_group_name_Hall '-P 1'
_space_group_name_H-M_alt 'P -1'
_symmetry_space_group_name_Hall '-P 1'
_symmetry_space_group_name_H-M 'P -1'
_atom_sites_solution_hydrogens geom
_atom_sites_solution_primary dual
_audit_creation_date 2019-02-13
_audit_creation_method
;
Olex2 1.2
(compiled 2018.05.29 svn.r3508 for OlexSys, GUI svn.r5506)
;
_audit_update_record
;
2019-03-13 deposited with the CCDC.    2019-04-22 downloaded from the CCDC.
;
_cell_angle_alpha 79.966(4)
_cell_angle_beta 79.823(3)
_cell_angle_gamma 84.995(3)
_cell_formula_units_Z 4
_cell_length_a 13.1046(5)
_cell_length_b 21.8727(10)
_cell_length_c 27.9377(12)
_cell_measurement_reflns_used 886
_cell_measurement_temperature 100.0
_cell_measurement_theta_max 55.605
_cell_measurement_theta_min 6.63
_cell_volume 7748.1(6)
_computing_molecular_graphics 'Olex2 (Dolomanov et al., 2009)'
_computing_publication_material 'Olex2 (Dolomanov et al., 2009)'
_computing_structure_refinement 'ShelXL (Sheldrick, 2015)'
_computing_structure_solution 'ShelXT (Sheldrick, 2015)'
_diffrn_ambient_temperature 100.0
_diffrn_measured_fraction_theta_full 0.980
_diffrn_measured_fraction_theta_max 0.939
_diffrn_measurement_device_type 'Stoe StadiVari'
_diffrn_measurement_method '\w scans'
_diffrn_radiation_type CuK\a
_diffrn_radiation_wavelength 1.54178
_diffrn_reflns_av_R_equivalents 0.0895
_diffrn_reflns_av_unetI/netI 0.0623
_diffrn_reflns_Laue_measured_fraction_full 0.980
_diffrn_reflns_Laue_measured_fraction_max 0.939
_diffrn_reflns_limit_h_max 14
_diffrn_reflns_limit_h_min -16
_diffrn_reflns_limit_k_max 25
_diffrn_reflns_limit_k_min -26
_diffrn_reflns_limit_l_max 20
_diffrn_reflns_limit_l_min -34
_diffrn_reflns_number 73246
_diffrn_reflns_point_group_measured_fraction_full 0.980
_diffrn_reflns_point_group_measured_fraction_max 0.939
_diffrn_reflns_theta_full 67.679
_diffrn_reflns_theta_max 72.563
_diffrn_reflns_theta_min 2.406
_diffrn_standards_number 0
_exptl_absorpt_coefficient_mu 30.510
_exptl_absorpt_correction_T_max 0.0227
_exptl_absorpt_correction_T_min 0.0001
_exptl_absorpt_correction_type sphere
_exptl_crystal_colour colourless
_exptl_crystal_colour_primary colourless
_exptl_crystal_density_diffrn 2.107
_exptl_crystal_description block
_exptl_crystal_F_000 4658
_exptl_crystal_size_max 0.19
_exptl_crystal_size_mid 0.127
_exptl_crystal_size_min 0.052
_exptl_crystal_size_rad 0.0785
_refine_diff_density_max 3.069
_refine_diff_density_min -2.558
_refine_diff_density_rms 0.359
_refine_ls_extinction_method none
_refine_ls_goodness_of_fit_ref 1.403
_refine_ls_hydrogen_treatment constr
_refine_ls_matrix_type full
_refine_ls_number_parameters 1028
_refine_ls_number_reflns 28890
_refine_ls_number_restraints 6
_refine_ls_restrained_S_all 1.403
_refine_ls_R_factor_all 0.1336
_refine_ls_R_factor_gt 0.1157
_refine_ls_shift/su_max 0.001
_refine_ls_shift/su_mean 0.000
_refine_ls_structure_factor_coef Fsqd
_refine_ls_weighting_details 'w=1/[\s^2^(Fo^2^)+(0.2000P)^2^] where P=(Fo^2^+2Fc^2^)/3'
_refine_ls_weighting_scheme calc
_refine_ls_wR_factor_gt 0.3359
_refine_ls_wR_factor_ref 0.3620
_reflns_Friedel_coverage 0.000
_reflns_number_gt 21424
_reflns_number_total 28890
_reflns_threshold_expression 'I > 2\s(I)'
_cod_data_source_file c9sc01358j2.cif
_cod_data_source_block b51_p_1
_cod_database_code 1550920
_shelx_shelxl_version_number 2016/6
_shelx_space_group_comment
;
The symmetry employed for this shelxl refinement is uniquely defined
by the following loop, which should always be used as a source of
symmetry information in preference to the above space-group names.
They are only intended as comments.
;
_shelx_estimated_absorpt_t_max 0.300
_shelx_estimated_absorpt_t_min 0.068
_olex2_refinement_description
;
1. Fixed Uiso
 At 1.2 times of:
  All C(H) groups, All C(H,H) groups
 At 1.5 times of:
  All C(H,H,H) groups
2. Restrained distances
 N1A-C4A
 1.379 with sigma of 0.02
 C5A-C4A
 1.535 with sigma of 0.02
 C3A-C4A
 2.523 with sigma of 0.02
 C1B-C4B
 2.523 with sigma of 0.02
 C5B-C4B
 1.52 with sigma of 0.02
 C1G-C8G
 1.39 with sigma of 0.02
3. Uiso/Uaniso restraints and constraints
Uanis(C0AA) = Uanis(C026)
Uanis(C123) = Uanis(C61)
Uanis(C5A) = Uanis(C2A)
Uanis(S4) = Uanis(S17)
Uanis(C9) = Uanis(C8)
Uanis(N1A) = Uanis(N2A)
Uanis(C4A) = Uanis(C6A)
Uanis(C1A) = Uanis(C9A)
Uanis(C3A) = Uanis(C2A)
4. Others
 Fixed Sof: C5C(0.5) H5CA(0.5) H5CB(0.5) C6C(0.5) C4G(0.5) C5B(0.5) H5BA(0.5)
 H5BB(0.5) C7B(0.5) H7BA(0.5) H7BB(0.5) H7BC(0.5) C6B(0.5) H6BA(0.5) H6BB(0.5)
 C7D(0.33333) H7DA(0.33333) H7DB(0.33333) H7DC(0.33333) C4E(0.6666)
 H4EA(0.6666) H4EB(0.6666) C5E(0.6666) H5EA(0.6666) H5EB(0.6666) C9E(0.75)
 H9EA(0.75) H9EB(0.75) H9EC(0.75) C6E(0.6666) C9F(0.5) H9FA(0.5) H9FB(0.5)
 H9FC(0.5) C8F(0.5) H8FA(0.5) H8FB(0.5) H8FC(0.5) C5F(0.5)
5.a Secondary CH2 refined with riding coordinates:
 C5C(H5CA,H5CB), C4C(H4CA,H4CB), C4B(H4BA,H4BB), C5B(H5BA,H5BB), C6B(H6BA,
 H6BB), C5D(H5DA,H5DB), C4D(H4DA,H4DB), C6D(H6DA,H6DB), C4(H4A,H4B), C5(H5A,
 H5B), C6(H6A,H6B), C4E(H4EA,H4EB), C5E(H5EA,H5EB), C5A(H5AA,H5AB), C6A(H6AA,
 H6AB), C4A(H4AA,H4AB), C4F(H4FA,H4FB)
5.b Me refined with riding coordinates:
 C123(H12A,H12B,H12C), C0AA(H0AA,H0AB,H0AC), C8C(H8CA,H8CB,H8CC), C8G(H8GA,
 H8GB,H8GC), C9G(H9GA,H9GB,H9GC), C7B(H7BA,H7BB,H7BC), C7D(H7DA,H7DB,H7DC),
 C9(H9A,H9B,H9C), C8E(H8EA,H8EB,H8EC), C9E(H9EA,H9EB,H9EC)
5.c Aromatic/amide H refined with riding coordinates:
 C3C(H3C), C2C(H2C), C2G(H2G), C3G(H3G), C3(H3), C2(H2), C2A(H2A), C3A(H3A),
 C2D(H2D), C3D(H3D), C3B(H3B), C2B(H2B), C2E(H2E), C3E(H3E), C3F(H3F), C2F(H2F)
5.d Fitted pentagon refined as free rotating group:
 C1(N1,C3,C2,N2), C1D(N2D,C2D,C3D,N1D), N2B(C1B,N1B,C3B,C2B), C1E(N2E,C2E,C3E,
 N1E), N1F(C3F,C2F,N2F,C1F)
5.e Idealised Me refined as rotating group:
 C51(H51A,H51B,H51C), C61(H61A,H61B,H61C), C026(H02A,H02B,H02C), C69(H69A,H69B,
 H69C), C71(H71A,H71B,H71C), C9C(H9CA,H9CB,H9CC), C8B(H8BA,H8BB,H8BC), C9B(H9BA,
 H9BB,H9BC), C8D(H8DA,H8DB,H8DC), C9D(H9DA,H9DB,H9DC), C7(H7A,H7B,H7C), C8(H8A,
 H8B,H8C), C7A(H7AA,H7AB,H7AC), C8A(H8AA,H8AB,H8AC), C9A(H9AA,H9AB,H9AC),
 C9F(H9FA,H9FB,H9FC), C8F(H8FA,H8FB,H8FC)
;
_olex2_submission_special_instructions 'No special instructions were received'

loop_
_space_group_symop_operation_xyz
'x, y, z'
'-x, -y, -z'

loop_
_atom_site_label
_atom_site_type_symbol
_atom_site_fract_x
_atom_site_fract_y
_atom_site_fract_z
_atom_site_U_iso_or_equiv
_atom_site_adp_type
_atom_site_occupancy
_atom_site_site_symmetry_order
_atom_site_calc_flag
_atom_site_refinement_flags_posn
_atom_site_refinement_flags_occupancy
_atom_site_disorder_assembly
_atom_site_disorder_group
Sn1 Sn 0.78273(7) 0.71289(5) 0.56107(3) 0.0664(2) Uani 1 1 d . . . .
Sn2 Sn 0.78388(7) 0.54797(4) 0.58575(3) 0.0652(2) Uani 1 1 d . . . .
Sn3 Sn 0.77840(8) 0.38384(5) 0.61148(4) 0.0739(3) Uani 1 1 d . . . .
Sn4 Sn 0.55818(7) 0.64036(5) 0.62814(4) 0.0691(3) Uani 1 1 d . . . .
Sn5 Sn 0.78592(7) 0.63381(4) 0.68261(3) 0.0642(2) Uani 1 1 d . . . .
Sn6 Sn 0.55539(7) 0.47525(5) 0.65364(4) 0.0718(3) Uani 1 1 d . . . .
Sn7 Sn 0.78507(7) 0.46798(5) 0.70787(4) 0.0678(2) Uani 1 1 d . . . .
Sn10 Sn 0.78920(10) 0.55412(6) 0.80352(4) 0.0838(3) Uani 1 1 d . . . .
Sn9 Sn 0.56083(8) 0.55999(5) 0.75101(4) 0.0750(3) Uani 1 1 d . . . .
Sn8 Sn 0.33311(8) 0.56784(6) 0.69711(6) 0.0955(4) Uani 1 1 d . . . .
S1 S 0.8524(3) 0.80374(18) 0.50568(14) 0.0732(8) Uani 1 1 d . . . .
S2 S 0.8556(3) 0.62898(17) 0.51791(13) 0.0694(8) Uani 1 1 d . . . .
S3 S 0.8609(3) 0.45915(17) 0.54586(14) 0.0729(8) Uani 1 1 d . . . .
S4 S 0.8223(4) 0.2852(3) 0.5820(3) 0.1246(15) Uani 1 1 d . . . .
S5 S 0.5886(3) 0.55419(18) 0.57219(14) 0.0722(8) Uani 1 1 d . . . .
S6 S 0.9093(2) 0.54499(18) 0.64839(13) 0.0702(8) Uani 1 1 d . . . .
S7 S 0.5983(3) 0.73362(18) 0.56500(14) 0.0722(8) Uani 1 1 d . . . .
S8 S 0.8585(2) 0.72715(17) 0.62991(13) 0.0678(7) Uani 1 1 d . . . .
S9 S 0.5940(3) 0.3763(2) 0.62154(18) 0.0839(10) Uani 1 1 d . . . .
S10 S 0.8563(3) 0.36679(18) 0.68506(15) 0.0747(8) Uani 1 1 d . . . .
S11 S 0.3683(3) 0.6606(2) 0.63834(19) 0.0871(11) Uani 1 1 d . . . .
S12 S 0.3639(3) 0.4718(2) 0.66657(19) 0.0872(11) Uani 1 1 d . . . .
S13 S 0.8614(3) 0.6465(2) 0.75453(14) 0.0751(9) Uani 1 1 d . . . .
S14 S 0.8595(4) 0.4541(2) 0.78393(15) 0.0872(11) Uani 1 1 d . . . .
S15 S 0.5946(3) 0.67529(17) 0.70786(13) 0.0702(8) Uani 1 1 d . . . .
S16 S 0.5927(3) 0.44169(19) 0.74390(15) 0.0774(9) Uani 1 1 d . . . .
S18 S 0.3718(3) 0.5666(2) 0.77740(19) 0.0925(12) Uani 1 1 d . . . .
S19 S 0.6052(4) 0.5604(2) 0.83301(16) 0.0925(12) Uani 1 1 d . . . .
S20 S 0.8660(6) 0.5580(3) 0.8762(2) 0.130(2) Uani 1 1 d . . . .
O1 O 0.7199(6) 0.6225(5) 0.6221(3) 0.065(2) Uani 1 1 d . . . .
O2 O 0.7173(6) 0.4816(4) 0.6439(3) 0.067(2) Uani 1 1 d . . . .
O3 O 0.5273(7) 0.5589(5) 0.6813(4) 0.071(2) Uani 1 1 d . . . .
O4 O 0.7209(7) 0.5543(5) 0.7259(3) 0.068(2) Uani 1 1 d . . . .
C51 C 0.7881(16) 0.8032(10) 0.4524(7) 0.097(5) Uani 1 1 d . . . .
H51A H 0.814356 0.836071 0.425562 0.146 Uiso 1 1 calc GR . . .
H51B H 0.712936 0.810610 0.461861 0.146 Uiso 1 1 calc GR . . .
H51C H 0.802597 0.762774 0.441321 0.146 Uiso 1 1 calc GR . . .
C61 C 0.959(2) 0.2733(13) 0.5881(10) 0.133(6) Uani 1 1 d . . . .
H61A H 0.993426 0.243681 0.566986 0.200 Uiso 1 1 calc GR . . .
H61B H 0.965260 0.256919 0.622501 0.200 Uiso 1 1 calc GR . . .
H61C H 0.992247 0.313090 0.578136 0.200 Uiso 1 1 calc GR . . .
C123 C 0.797(2) 0.4914(13) 0.9185(10) 0.133(6) Uani 1 1 d . . A 1
H12A H 0.819214 0.485836 0.950823 0.200 Uiso 1 1 calc R . A 1
H12B H 0.721875 0.500765 0.922365 0.200 Uiso 1 1 calc R . A 1
H12C H 0.814587 0.453129 0.904339 0.200 Uiso 1 1 calc R . A 1
S17 S 0.1455(4) 0.5764(3) 0.7197(3) 0.1246(15) Uani 1 1 d . . B -2
Sn1A Sn 0.69336(7) 0.99047(6) 0.79587(3) 0.0760(3) Uani 1 1 d . . . .
Sn2A Sn 0.45819(7) 0.92126(5) 0.85382(3) 0.0657(2) Uani 1 1 d . . . .
Sn3A Sn 0.22404(8) 0.85176(5) 0.91349(3) 0.0740(3) Uani 1 1 d . . . .
Sn4A Sn 0.48010(6) 1.00310(4) 0.73075(3) 0.0622(2) Uani 1 1 d . . . .
Sn5A Sn 0.46715(7) 1.08705(5) 0.82945(3) 0.0657(2) Uani 1 1 d . . . .
Sn6A Sn 0.24255(6) 0.93206(4) 0.79011(3) 0.0617(2) Uani 1 1 d . . . .
Sn7A Sn 0.23164(7) 1.01605(4) 0.88933(3) 0.0638(2) Uani 1 1 d . . . .
Sn8A Sn 0.26877(7) 1.01239(4) 0.66813(3) 0.0631(2) Uani 1 1 d . . . .
Sn9A Sn 0.25023(7) 1.09700(4) 0.76589(3) 0.0616(2) Uani 1 1 d . . . .
Sn11 Sn 0.24036(8) 1.17887(5) 0.86486(3) 0.0717(3) Uani 1 1 d . . . .
S1A S 0.8806(3) 0.9684(3) 0.79109(18) 0.1038(15) Uani 1 1 d . . . .
S2A S 0.6447(3) 0.8984(2) 0.85368(13) 0.0746(9) Uani 1 1 d . . . .
S3A S 0.4053(3) 0.8259(2) 0.91180(14) 0.0800(9) Uani 1 1 d . . . .
S4A S 0.1507(5) 0.7644(3) 0.97289(18) 0.1048(14) Uani 1 1 d . . . .
S5A S 0.4377(2) 0.88866(17) 0.77058(11) 0.0650(7) Uani 1 1 d . . . .
S6A S 0.4204(3) 1.00645(18) 0.90991(11) 0.0699(8) Uani 1 1 d . . . .
S7A S 0.6718(3) 0.9929(2) 0.71171(12) 0.0729(8) Uani 1 1 d . . . .
S8A S 0.6582(3) 1.0886(2) 0.82374(14) 0.0781(9) Uani 1 1 d . . . .
S9A S 0.1569(3) 0.84062(18) 0.84105(13) 0.0708(8) Uani 1 1 d . . . .
S10A S 0.1482(3) 0.93670(19) 0.95380(12) 0.0744(9) Uani 1 1 d . . . .
S11A S 0.4538(2) 1.00498(17) 0.64569(11) 0.0651(7) Uani 1 1 d . . . .
S12A S 0.1845(3) 0.92089(17) 0.71335(12) 0.0671(7) Uani 1 1 d . . . .
S13A S 0.4235(3) 1.1874(2) 0.85981(14) 0.0778(9) Uani 1 1 d . . . .
S14A S 0.1531(3) 1.10452(19) 0.92906(13) 0.0734(8) Uani 1 1 d . . . .
S15A S 0.4463(3) 1.12061(17) 0.73763(11) 0.0671(8) Uani 1 1 d . . . .
S16A S 0.1183(2) 1.02150(17) 0.82017(12) 0.0657(7) Uani 1 1 d . . . .
S17A S 0.2329(3) 1.0105(2) 0.58512(13) 0.0769(9) Uani 1 1 d . . . .
S18A S 0.1866(3) 1.11084(16) 0.68590(11) 0.0648(7) Uani 1 1 d . . . .
S19A S 0.1741(3) 1.19773(19) 0.78771(14) 0.0755(9) Uani 1 1 d . . . .
S20A S 0.1730(4) 1.2742(2) 0.89640(18) 0.0944(12) Uani 1 1 d . . . .
O1A O 0.4992(7) 1.0008(4) 0.8036(3) 0.061(2) Uani 1 1 d . . . .
O2A O 0.2991(7) 0.9417(5) 0.8537(3) 0.069(2) Uani 1 1 d . . . .
O3A O 0.3155(6) 1.0105(4) 0.7485(3) 0.0583(18) Uani 1 1 d . . . .
O4A O 0.3033(7) 1.0823(4) 0.8342(3) 0.0589(19) Uani 1 1 d . . . .
C0AA C 0.0286(17) 1.2737(13) 0.8870(10) 0.125(6) Uani 1 1 d . . . .
H0AA H -0.010888 1.310163 0.898200 0.188 Uiso 1 1 calc R . . .
H0AB H 0.026295 1.274824 0.851993 0.188 Uiso 1 1 calc R . . .
H0AC H -0.001843 1.235767 0.906132 0.188 Uiso 1 1 calc R . . .
C026 C 0.0957(17) 1.0384(13) 0.5915(10) 0.125(6) Uani 1 1 d . . . .
H02A H 0.064976 1.027485 0.564796 0.188 Uiso 1 1 calc GR . . .
H02B H 0.090331 1.083618 0.589859 0.188 Uiso 1 1 calc GR . . .
H02C H 0.058492 1.018801 0.623309 0.188 Uiso 1 1 calc GR . . .
C69 C 0.014(2) 0.7855(13) 0.9774(8) 0.129(8) Uani 1 1 d . . . .
H69A H 0.003174 0.830804 0.969924 0.194 Uiso 1 1 calc GR . . .
H69B H -0.021362 0.770677 1.010868 0.194 Uiso 1 1 calc GR . . .
H69C H -0.014906 0.766394 0.953798 0.194 Uiso 1 1 calc GR . . .
C71 C 0.9265(15) 1.0179(12) 0.7348(9) 0.120(8) Uani 1 1 d . . . .
H71A H 0.932886 0.994821 0.707241 0.181 Uiso 1 1 calc GR . . .
H71B H 0.994534 1.032125 0.736397 0.181 Uiso 1 1 calc GR . . .
H71C H 0.877311 1.053942 0.729893 0.181 Uiso 1 1 calc GR . . .
N2C N 0.8147(17) 1.1936(9) 0.7232(7) 0.117(5) Uiso 1 1 d . . . .
N1C N 0.7852(16) 1.2478(9) 0.7800(7) 0.109(5) Uiso 1 1 d . . . .
C8C C 0.634(3) 1.2522(16) 0.7463(13) 0.160(11) Uiso 1 1 d . . . .
H8CA H 0.607719 1.236173 0.720435 0.240 Uiso 1 1 calc R . . .
H8CB H 0.591840 1.237739 0.778345 0.240 Uiso 1 1 calc R . . .
H8CC H 0.629480 1.297752 0.739744 0.240 Uiso 1 1 calc R . . .
C5C C 0.731(5) 1.270(3) 0.862(2) 0.128(15) Uiso 0.5 1 d . P . .
H5CA H 0.789758 1.248598 0.877177 0.153 Uiso 0.5 1 calc R P . .
H5CB H 0.677277 1.240704 0.863877 0.153 Uiso 0.5 1 calc R P . .
C6C C 0.681(5) 1.333(3) 0.890(2) 0.146(19) Uiso 0.5 1 d . P . .
C3C C 0.887(2) 1.2265(13) 0.7759(10) 0.128(7) Uiso 1 1 d . . . .
H3C H 0.936590 1.237130 0.793788 0.153 Uiso 1 1 calc R . . .
C4C C 0.761(5) 1.295(3) 0.819(2) 0.25(2) Uiso 1 1 d . . . .
H4CA H 0.824700 1.316411 0.817420 0.295 Uiso 1 1 calc R . . .
H4CB H 0.707142 1.326176 0.808216 0.295 Uiso 1 1 calc R . . .
C1C C 0.7448(18) 1.2291(10) 0.7471(7) 0.101(5) Uiso 1 1 d . . . .
C2C C 0.904(3) 1.1902(15) 0.7443(11) 0.145(9) Uiso 1 1 d . . . .
H2C H 0.966370 1.165370 0.736477 0.174 Uiso 1 1 calc R . . .
C9C C 0.792(4) 1.158(2) 0.6859(19) 0.23(2) Uiso 1 1 d . . . .
H9CA H 0.743073 1.126526 0.701949 0.349 Uiso 1 1 calc GR . . .
H9CB H 0.856441 1.138216 0.670821 0.349 Uiso 1 1 calc GR . . .
H9CC H 0.761132 1.186783 0.660475 0.349 Uiso 1 1 calc GR . . .
N1G N 0.285(2) 0.9356(13) 1.0548(9) 0.148(8) Uiso 1 1 d . . . .
N2G N 0.1676(19) 1.0006(11) 1.0763(8) 0.130(6) Uiso 1 1 d . . . .
C4G C 0.373(4) 0.9048(19) 1.0361(15) 0.099(10) Uiso 0.5 1 d . P . .
C8G C 0.323(3) 1.0429(17) 1.0368(17) 0.213(18) Uiso 1 1 d D . . .
H8GA H 0.281093 1.081721 1.040551 0.319 Uiso 1 1 calc R . . .
H8GB H 0.379362 1.039137 1.056065 0.319 Uiso 1 1 calc R . . .
H8GC H 0.352009 1.043234 1.001948 0.319 Uiso 1 1 calc R . . .
C2G C 0.121(3) 0.9420(16) 1.0893(12) 0.152(10) Uiso 1 1 d . . . .
H2G H 0.051454 0.936177 1.105036 0.182 Uiso 1 1 calc R . . .
C1G C 0.261(2) 0.9931(12) 1.0534(9) 0.118(7) Uiso 1 1 d D . . .
C9G C 0.128(3) 1.0612(16) 1.0761(13) 0.168(12) Uiso 1 1 d . . . .
H9GA H 0.057039 1.061424 1.094464 0.253 Uiso 1 1 calc R . . .
H9GB H 0.171527 1.083519 1.091570 0.253 Uiso 1 1 calc R . . .
H9GC H 0.127358 1.081671 1.042004 0.253 Uiso 1 1 calc R . . .
C3G C 0.189(3) 0.8972(19) 1.0764(13) 0.170(12) Uiso 1 1 d . . . .
H3G H 0.180802 0.853905 1.079484 0.203 Uiso 1 1 calc R . . .
C4B C 0.151(2) 1.4744(16) 0.8632(13) 0.171(12) Uiso 1 1 d D . . .
H4BA H 0.081041 1.489901 0.856718 0.205 Uiso 1 1 calc R . . .
H4BB H 0.195567 1.510358 0.857053 0.205 Uiso 1 1 calc R . . .
C5B C 0.146(7) 1.442(4) 0.9166(18) 0.20(3) Uiso 0.5 1 d D P . .
H5BA H 0.189281 1.403237 0.914186 0.245 Uiso 0.5 1 calc R P . .
H5BB H 0.185296 1.468425 0.931357 0.245 Uiso 0.5 1 calc R P . .
C8B C 0.369(2) 1.4061(14) 0.8482(11) 0.140(9) Uiso 1 1 d . . . .
H8BA H 0.416558 1.437468 0.829573 0.210 Uiso 1 1 calc GR . . .
H8BB H 0.407397 1.365462 0.852583 0.210 Uiso 1 1 calc GR . . .
H8BC H 0.340936 1.417502 0.880549 0.210 Uiso 1 1 calc GR . . .
C7B C 0.014(5) 1.405(3) 1.004(2) 0.146(19) Uiso 0.5 1 d . P . .
H7BA H -0.059639 1.400492 1.002990 0.218 Uiso 0.5 1 calc R P . .
H7BB H 0.044938 1.365268 1.018244 0.218 Uiso 0.5 1 calc R P . .
H7BC H 0.018478 1.436498 1.024670 0.218 Uiso 0.5 1 calc R P . .
C9B C 0.364(2) 1.3263(11) 0.7650(9) 0.116(7) Uiso 1 1 d . . . .
H9BA H 0.419358 1.349454 0.743019 0.175 Uiso 1 1 calc GR . . .
H9BB H 0.330748 1.302335 0.746067 0.175 Uiso 1 1 calc GR . . .
H9BC H 0.393126 1.297998 0.791006 0.175 Uiso 1 1 calc GR . . .
C6B C 0.075(6) 1.427(4) 0.949(3) 0.17(2) Uiso 0.5 1 d . P . .
H6BA H 0.052312 1.393917 0.933467 0.203 Uiso 0.5 1 calc R P . .
H6BB H 0.026608 1.463112 0.939710 0.203 Uiso 0.5 1 calc R P . .
C8D C 0.114(2) 0.6306(14) 0.5599(11) 0.142(9) Uiso 1 1 d . . . .
H8DA H 0.087048 0.613998 0.534426 0.214 Uiso 1 1 calc GR . . .
H8DB H 0.065075 0.663516 0.571518 0.214 Uiso 1 1 calc GR . . .
H8DC H 0.121537 0.597105 0.587559 0.214 Uiso 1 1 calc GR . . .
C5D C 0.127(3) 0.8013(17) 0.5951(13) 0.170(12) Uiso 1 1 d . . . .
H5DA H 0.192604 0.816927 0.600343 0.204 Uiso 1 1 calc R . . .
H5DB H 0.104467 0.768261 0.623052 0.204 Uiso 1 1 calc R . . .
C4D C 0.145(3) 0.7748(16) 0.5432(13) 0.165(12) Uiso 1 1 d . . . .
H4DA H 0.074974 0.768817 0.536245 0.198 Uiso 1 1 calc R . . .
H4DB H 0.174805 0.808138 0.517178 0.198 Uiso 1 1 calc R . . .
C9D C 0.330(2) 0.5655(11) 0.5317(9) 0.118(7) Uiso 1 1 d . . . .
H9DA H 0.360194 0.550937 0.561537 0.177 Uiso 1 1 calc GR . . .
H9DB H 0.377198 0.553644 0.503072 0.177 Uiso 1 1 calc GR . . .
H9DC H 0.263345 0.546469 0.534788 0.177 Uiso 1 1 calc GR . . .
C6D C 0.027(2) 0.8646(12) 0.5901(9) 0.125(7) Uiso 1 1 d . . . .
H6DA H 0.056970 0.904189 0.573064 0.149 Uiso 1 1 calc R . . .
H6DB H -0.027118 0.854712 0.572418 0.149 Uiso 1 1 calc R . . .
C7D C -0.013(5) 0.867(3) 0.6400(19) 0.093(14) Uiso 0.3333 1 d . P . .
H7DA H -0.068483 0.900031 0.642252 0.139 Uiso 0.3333 1 calc R P . .
H7DB H -0.040559 0.827087 0.655983 0.139 Uiso 0.3333 1 calc R P . .
H7DC H 0.042775 0.876120 0.656623 0.139 Uiso 0.3333 1 calc R P . .
C4 C 0.7300(15) 0.9346(11) 0.5541(6) 0.103(6) Uani 1 1 d . . . .
H4A H 0.761788 0.934473 0.519275 0.124 Uiso 1 1 calc R . . .
H4B H 0.774584 0.907172 0.575053 0.124 Uiso 1 1 calc R . . .
C5 C 0.7255(14) 1.0010(8) 0.5656(6) 0.084(4) Uani 1 1 d . . . .
H5A H 0.694593 1.000862 0.600618 0.100 Uiso 1 1 calc R . . .
H5B H 0.679576 1.028113 0.545174 0.100 Uiso 1 1 calc R . . .
C6 C 0.8328(14) 1.0284(10) 0.5558(8) 0.100(5) Uani 1 1 d . . . .
H6A H 0.857770 1.035940 0.519857 0.120 Uiso 1 1 calc R . . .
H6B H 0.882254 0.997444 0.571104 0.120 Uiso 1 1 calc R . . .
C7 C 0.833(2) 1.0903(10) 0.5763(11) 0.129(9) Uani 1 1 d . . . .
H7A H 0.896714 1.111001 0.561601 0.194 Uiso 1 1 calc GR . . .
H7B H 0.828095 1.081258 0.612176 0.194 Uiso 1 1 calc GR . . .
H7C H 0.772665 1.117550 0.567923 0.194 Uiso 1 1 calc GR . . .
C8 C 0.6291(16) 0.8539(11) 0.6477(8) 0.113(5) Uani 1 1 d . . . .
H8A H 0.655291 0.810802 0.646077 0.169 Uiso 1 1 calc GR . . .
H8B H 0.577352 0.855053 0.677575 0.169 Uiso 1 1 calc GR . . .
H8C H 0.686835 0.879065 0.648655 0.169 Uiso 1 1 calc GR . . .
C9 C 0.4115(16) 0.8380(11) 0.6366(9) 0.113(5) Uani 1 1 d . . . .
H9A H 0.345289 0.838184 0.624832 0.169 Uiso 1 1 calc R . . .
H9B H 0.438764 0.794983 0.644819 0.169 Uiso 1 1 calc R . . .
H9C H 0.400653 0.858036 0.665993 0.169 Uiso 1 1 calc R . . .
C8E C 0.338(3) 0.742(2) 0.7672(16) 0.203(16) Uiso 1 1 d . . . .
H8EA H 0.389453 0.737029 0.789274 0.305 Uiso 1 1 calc R . . .
H8EB H 0.366718 0.724315 0.737548 0.305 Uiso 1 1 calc R . . .
H8EC H 0.319710 0.786653 0.757882 0.305 Uiso 1 1 calc R . . .
C4E C 0.325(3) 0.682(2) 0.8666(15) 0.133(12) Uiso 0.6666 1 d . P . .
H4EA H 0.324822 0.722703 0.876914 0.160 Uiso 0.6666 1 calc R P . .
H4EB H 0.392555 0.674127 0.845564 0.160 Uiso 0.6666 1 calc R P . .
C5E C 0.313(4) 0.632(2) 0.9112(17) 0.145(14) Uiso 0.6666 1 d . P . .
H5EA H 0.365182 0.641592 0.929934 0.174 Uiso 0.6666 1 calc R P . .
H5EB H 0.244917 0.644690 0.929964 0.174 Uiso 0.6666 1 calc R P . .
C9E C 0.129(3) 0.7409(17) 0.7304(13) 0.132(11) Uiso 0.75 1 d . P . .
H9EA H 0.192729 0.759018 0.711076 0.198 Uiso 0.75 1 calc R P . .
H9EB H 0.103154 0.713500 0.711651 0.198 Uiso 0.75 1 calc R P . .
H9EC H 0.076715 0.774253 0.737260 0.198 Uiso 0.75 1 calc R P . .
C6E C 0.314(5) 0.581(3) 0.919(2) 0.18(2) Uiso 0.6666 1 d . P . .
C5A C 0.429(2) 1.2172(10) 0.6110(10) 0.128(5) Uani 1 1 d D . . .
H5AA H 0.381189 1.183545 0.624347 0.154 Uiso 1 1 calc R . C .
H5AB H 0.413777 1.234080 0.577640 0.154 Uiso 1 1 calc R . C .
C6A C 0.5308(18) 1.1853(11) 0.6024(8) 0.108(4) Uani 1 1 d . . . .
H6AA H 0.543147 1.155199 0.631949 0.129 Uiso 1 1 calc R . . .
H6AB H 0.585934 1.215402 0.594345 0.129 Uiso 1 1 calc R . . .
C7A C 0.5295(18) 1.1510(9) 0.5580(7) 0.101(5) Uani 1 1 d . . . .
H7AA H 0.477103 1.119841 0.567269 0.152 Uiso 1 1 calc GR . . .
H7AB H 0.598024 1.130372 0.549043 0.152 Uiso 1 1 calc GR . . .
H7AC H 0.512724 1.181168 0.529781 0.152 Uiso 1 1 calc GR . . .
C8A C 0.3448(17) 1.3966(14) 0.5593(8) 0.124(8) Uani 1 1 d . . . .
H8AA H 0.333979 1.385720 0.528021 0.187 Uiso 1 1 calc GR . . .
H8AB H 0.417415 1.386557 0.563348 0.187 Uiso 1 1 calc GR . . .
H8AC H 0.328360 1.441208 0.559095 0.187 Uiso 1 1 calc GR . . .
C4A C 0.3912(13) 1.2668(9) 0.6402(7) 0.108(4) Uani 1 1 d D . D 1
H4AA H 0.377188 1.247813 0.675406 0.129 Uiso 1 1 calc R . D 1
H4AB H 0.447073 1.295766 0.636279 0.129 Uiso 1 1 calc R . D 1
C9A C 0.1274(13) 1.4335(10) 0.6006(8) 0.097(4) Uani 1 1 d . . E 1
H9AA H 0.114993 1.435118 0.566845 0.146 Uiso 1 1 calc GR . E 1
H9AB H 0.169583 1.467945 0.601789 0.146 Uiso 1 1 calc GR . E 1
H9AC H 0.060875 1.437106 0.622626 0.146 Uiso 1 1 calc GR . E 1
C9F C 0.771(3) 0.8226(18) 0.7473(13) 0.091(9) Uiso 0.5 1 d . P . .
H9FA H 0.739251 0.791841 0.733716 0.137 Uiso 0.5 1 calc GR P . .
H9FB H 0.828651 0.840161 0.723001 0.137 Uiso 0.5 1 calc GR P . .
H9FC H 0.718686 0.855951 0.755011 0.137 Uiso 0.5 1 calc GR P . .
C8F C 0.649(5) 0.757(3) 0.797(2) 0.15(2) Uiso 0.5 1 d . P . .
H8FA H 0.638254 0.713626 0.797032 0.226 Uiso 0.5 1 calc GR P . .
H8FB H 0.666595 0.778808 0.763246 0.226 Uiso 0.5 1 calc GR P . .
H8FC H 0.585873 0.777155 0.813580 0.226 Uiso 0.5 1 calc GR P . .
C4F C 0.701(4) 0.690(2) 0.9185(17) 0.217(18) Uiso 1 1 d . . . .
H4FA H 0.648436 0.669280 0.907049 0.260 Uiso 1 1 calc R . . .
H4FB H 0.752327 0.657730 0.930593 0.260 Uiso 1 1 calc R . . .
C5F C 0.651(6) 0.721(3) 0.960(3) 0.16(2) Uiso 0.5 1 d . P . .
C1 C 0.5838(7) 0.8775(5) 0.6067(3) 0.072(3) Uani 1 1 d . . . .
N1 N 0.6343(6) 0.9119(5) 0.5623(3) 0.078(3) Uani 1 1 d G . . .
C3 C 0.5623(9) 0.9254(5) 0.5288(3) 0.090(5) Uani 1 1 d G . . .
H3 H 0.575349 0.947968 0.496287 0.108 Uiso 1 1 calc R . . .
C2 C 0.4673(7) 0.8992(6) 0.5526(4) 0.092(5) Uani 1 1 d G . . .
H2 H 0.405708 0.901223 0.538707 0.110 Uiso 1 1 calc R . . .
N2 N 0.4806(7) 0.8696(5) 0.6007(4) 0.091(4) Uani 1 1 d G . . .
N1A N 0.2987(11) 1.3022(7) 0.6278(7) 0.098(3) Uani 1 1 d D . . .
N2A N 0.1794(11) 1.3777(7) 0.6156(7) 0.098(3) Uani 1 1 d . . . .
C1A C 0.2761(13) 1.3608(10) 0.6006(8) 0.097(4) Uani 1 1 d . . . .
C2A C 0.144(2) 1.3290(10) 0.6532(11) 0.128(5) Uani 1 1 d . . . .
H2A H 0.075725 1.330942 0.671451 0.154 Uiso 1 1 calc R . . .
C3A C 0.2022(16) 1.2859(11) 0.6611(11) 0.128(5) Uani 1 1 d D . . .
H3A H 0.189441 1.248745 0.684074 0.154 Uiso 1 1 calc R . . .
C1D C 0.2083(15) 0.6544(9) 0.5406(9) 0.27(3) Uiso 1 1 d . . . .
N2D N 0.3124(18) 0.6331(7) 0.5251(9) 0.165(9) Uiso 1 1 d G . . .
C2D C 0.3739(12) 0.6857(9) 0.5116(7) 0.115(6) Uiso 1 1 d G . . .
H2D H 0.446530 0.684990 0.499851 0.138 Uiso 1 1 calc R . . .
C3D C 0.3078(16) 0.7394(7) 0.5188(8) 0.181(13) Uiso 1 1 d G . . .
H3D H 0.328438 0.781013 0.512740 0.218 Uiso 1 1 calc R . . .
N1D N 0.2055(13) 0.7201(9) 0.5368(7) 0.123(6) Uiso 1 1 d G . . .
N2B N 0.2912(15) 1.3673(8) 0.7859(7) 0.134(7) Uiso 1 1 d . . . .
C1B C 0.2917(14) 1.4032(9) 0.8235(7) 0.121(7) Uiso 1 1 d DG . . .
N1B N 0.1917(17) 1.4335(9) 0.8333(8) 0.176(10) Uiso 1 1 d G . . .
C3B C 0.1293(13) 1.4163(12) 0.8017(10) 0.210(17) Uiso 1 1 d G . . .
H3B H 0.058798 1.429774 0.800326 0.252 Uiso 1 1 calc R . . .
C2B C 0.1908(18) 1.3754(11) 0.7723(8) 0.170(12) Uiso 1 1 d G . . .
H2B H 0.168680 1.356766 0.747923 0.204 Uiso 1 1 calc R . . .
C1E C 0.2494(11) 0.7122(7) 0.7911(5) 0.095(5) Uiso 1 1 d . . . .
N2E N 0.1529(13) 0.7049(8) 0.7769(5) 0.134(7) Uiso 1 1 d G . . .
C2E C 0.0907(10) 0.6699(8) 0.8175(6) 0.130(8) Uiso 1 1 d G . . .
H2E H 0.022324 0.658166 0.818265 0.156 Uiso 1 1 calc R . . .
C3E C 0.1488(13) 0.6556(7) 0.8568(5) 0.116(7) Uiso 1 1 d G . . .
H3E H 0.126012 0.632556 0.888488 0.140 Uiso 1 1 calc R . . .
N1E N 0.2469(11) 0.6817(7) 0.8405(5) 0.127(6) Uiso 1 1 d G . . .
N1F N 0.7670(17) 0.7402(9) 0.8670(6) 0.164(9) Uiso 1 1 d . . . .
C3F C 0.8680(17) 0.7620(11) 0.8615(7) 0.155(11) Uiso 1 1 d G . . .
H3F H 0.911628 0.755202 0.885907 0.187 Uiso 1 1 calc R . . .
C2F C 0.8923(14) 0.7959(10) 0.8131(8) 0.147(10) Uiso 1 1 d G . . .
H2F H 0.955027 0.815659 0.799482 0.177 Uiso 1 1 calc R . . .
N2F N 0.8063(17) 0.7950(9) 0.7887(6) 0.150(8) Uiso 1 1 d G . . .
C1F C 0.7288(14) 0.7606(10) 0.8220(8) 0.146(9) Uiso 1 1 d G . . .

loop_
_atom_site_aniso_label
_atom_site_aniso_U_11
_atom_site_aniso_U_22
_atom_site_aniso_U_33
_atom_site_aniso_U_23
_atom_site_aniso_U_13
_atom_site_aniso_U_12
Sn1 0.0474(5) 0.0750(6) 0.0779(5) -0.0203(4) -0.0063(4) -0.0016(4)
Sn2 0.0458(5) 0.0717(6) 0.0777(5) -0.0185(4) -0.0033(4) -0.0029(4)
Sn3 0.0572(5) 0.0753(6) 0.0880(6) -0.0197(4) -0.0025(4) -0.0041(4)
Sn4 0.0398(4) 0.0772(6) 0.0914(6) -0.0206(4) -0.0079(4) -0.0017(4)
Sn5 0.0429(4) 0.0748(6) 0.0760(5) -0.0191(4) -0.0053(3) -0.0046(4)
Sn6 0.0439(5) 0.0765(6) 0.0958(6) -0.0227(5) -0.0029(4) -0.0075(4)
Sn7 0.0480(5) 0.0744(6) 0.0792(5) -0.0154(4) -0.0034(4) -0.0013(4)
Sn10 0.0780(7) 0.0946(7) 0.0792(6) -0.0182(5) -0.0098(5) -0.0058(5)
Sn9 0.0520(5) 0.0828(6) 0.0866(6) -0.0226(5) 0.0085(4) -0.0069(4)
Sn8 0.0444(5) 0.0932(8) 0.1473(10) -0.0354(7) 0.0059(6) -0.0070(5)
S1 0.064(2) 0.074(2) 0.0820(19) -0.0196(16) -0.0061(15) -0.0033(16)
S2 0.0547(18) 0.072(2) 0.0801(18) -0.0183(15) -0.0007(14) -0.0040(14)
S3 0.0613(19) 0.071(2) 0.0849(19) -0.0206(15) -0.0015(15) -0.0031(15)
S4 0.070(2) 0.104(3) 0.195(4) -0.040(3) 0.008(2) -0.0077(18)
S5 0.0510(17) 0.082(2) 0.087(2) -0.0237(16) -0.0120(15) -0.0022(15)
S6 0.0427(16) 0.081(2) 0.0865(19) -0.0201(16) -0.0032(13) -0.0007(14)
S7 0.0489(17) 0.080(2) 0.090(2) -0.0188(16) -0.0162(15) 0.0035(15)
S8 0.0451(16) 0.078(2) 0.0820(18) -0.0228(15) -0.0039(13) -0.0070(14)
S9 0.059(2) 0.082(2) 0.113(3) -0.025(2) -0.0065(19) -0.0109(17)
S10 0.0557(19) 0.077(2) 0.090(2) -0.0168(17) -0.0087(16) 0.0032(15)
S11 0.0392(17) 0.093(3) 0.130(3) -0.025(2) -0.0125(18) 0.0003(16)
S12 0.0449(18) 0.096(3) 0.123(3) -0.028(2) -0.0048(18) -0.0148(17)
S13 0.0543(18) 0.091(2) 0.0842(19) -0.0231(17) -0.0132(15) -0.0057(16)
S14 0.077(3) 0.101(3) 0.083(2) -0.0143(19) -0.0167(18) 0.000(2)
S15 0.0453(16) 0.079(2) 0.0851(19) -0.0236(16) 0.0010(13) -0.0024(14)
S16 0.0529(18) 0.083(2) 0.093(2) -0.0202(18) 0.0044(16) -0.0088(16)
S18 0.062(2) 0.085(3) 0.121(3) -0.031(2) 0.026(2) -0.0090(19)
S19 0.083(3) 0.106(3) 0.083(2) -0.024(2) 0.0101(19) -0.003(2)
S20 0.158(6) 0.150(5) 0.094(3) -0.023(3) -0.047(3) -0.018(4)
O1 0.036(4) 0.080(6) 0.079(5) -0.021(4) 0.000(4) -0.005(4)
O2 0.036(4) 0.074(6) 0.085(5) -0.004(4) 0.002(4) -0.018(4)
O3 0.052(5) 0.072(6) 0.087(6) -0.012(4) -0.002(4) -0.007(4)
O4 0.045(5) 0.080(6) 0.078(5) -0.023(4) 0.005(4) -0.016(4)
C51 0.090(13) 0.113(14) 0.091(10) 0.002(9) -0.030(9) -0.029(10)
C61 0.108(13) 0.131(14) 0.143(13) -0.009(11) 0.012(10) -0.010(10)
C123 0.108(13) 0.131(14) 0.143(13) -0.009(11) 0.012(10) -0.010(10)
S17 0.070(2) 0.104(3) 0.195(4) -0.040(3) 0.008(2) -0.0077(18)
Sn1A 0.0473(5) 0.1138(8) 0.0714(5) -0.0260(5) -0.0096(4) -0.0071(5)
Sn2A 0.0495(5) 0.0832(6) 0.0648(4) -0.0141(4) -0.0100(3) 0.0000(4)
Sn3A 0.0636(6) 0.0833(6) 0.0715(5) -0.0098(4) -0.0041(4) -0.0045(5)
Sn4A 0.0451(4) 0.0824(6) 0.0608(4) -0.0163(4) -0.0069(3) -0.0075(4)
Sn5A 0.0514(5) 0.0850(6) 0.0637(4) -0.0175(4) -0.0088(3) -0.0108(4)
Sn6A 0.0470(4) 0.0744(5) 0.0643(4) -0.0138(4) -0.0071(3) -0.0059(4)
Sn7A 0.0504(5) 0.0784(6) 0.0621(4) -0.0156(4) -0.0042(3) -0.0041(4)
Sn8A 0.0501(5) 0.0767(6) 0.0645(4) -0.0155(4) -0.0112(3) -0.0042(4)
Sn9A 0.0512(5) 0.0729(5) 0.0625(4) -0.0148(4) -0.0100(3) -0.0043(4)
Sn11 0.0645(6) 0.0820(6) 0.0710(5) -0.0209(4) -0.0077(4) -0.0073(4)
S1A 0.053(2) 0.162(5) 0.101(3) -0.026(3) -0.0178(19) -0.010(2)
S2A 0.0528(18) 0.101(3) 0.0750(17) -0.0260(17) -0.0189(14) 0.0084(16)
S3A 0.071(2) 0.086(2) 0.0802(19) -0.0079(17) -0.0152(17) 0.0034(18)
S4A 0.102(4) 0.103(3) 0.096(3) 0.003(2) 0.005(2) -0.012(3)
S5A 0.0476(16) 0.079(2) 0.0686(15) -0.0170(14) -0.0060(12) -0.0024(14)
S6A 0.0559(18) 0.093(2) 0.0630(15) -0.0190(15) -0.0108(13) -0.0038(15)
S7A 0.0492(17) 0.100(3) 0.0722(17) -0.0237(16) -0.0068(13) -0.0083(16)
S8A 0.059(2) 0.103(3) 0.0775(18) -0.0134(17) -0.0180(15) -0.0227(18)
S9A 0.0556(18) 0.076(2) 0.0794(18) -0.0137(15) -0.0027(14) -0.0082(15)
S10A 0.065(2) 0.089(2) 0.0648(16) -0.0111(15) 0.0012(14) -0.0082(17)
S11A 0.0497(16) 0.084(2) 0.0632(14) -0.0168(13) -0.0074(12) -0.0039(14)
S12A 0.0542(17) 0.079(2) 0.0720(16) -0.0186(14) -0.0139(13) -0.0038(14)
S13A 0.069(2) 0.089(2) 0.0817(19) -0.0264(17) -0.0141(16) -0.0136(18)
S14A 0.064(2) 0.085(2) 0.0697(16) -0.0215(15) -0.0002(14) -0.0047(16)
S15A 0.0575(17) 0.085(2) 0.0605(14) -0.0160(14) -0.0057(12) -0.0148(15)
S16A 0.0488(16) 0.081(2) 0.0676(15) -0.0174(14) -0.0052(12) -0.0030(14)
S17A 0.066(2) 0.097(3) 0.0716(17) -0.0195(16) -0.0183(15) -0.0041(18)
S18A 0.0575(18) 0.0740(19) 0.0642(14) -0.0124(13) -0.0131(13) -0.0019(14)
S19A 0.070(2) 0.078(2) 0.0813(19) -0.0209(16) -0.0172(16) 0.0035(17)
S20A 0.085(3) 0.095(3) 0.106(3) -0.038(2) -0.002(2) -0.006(2)
O1A 0.052(5) 0.085(6) 0.050(3) -0.015(4) -0.007(3) -0.018(4)
O2A 0.057(5) 0.084(6) 0.066(4) -0.019(4) -0.003(4) -0.004(4)
O3A 0.044(4) 0.067(5) 0.066(4) -0.016(4) -0.008(3) -0.003(4)
O4A 0.052(5) 0.064(5) 0.060(4) -0.001(3) -0.010(3) -0.016(4)
C0AA 0.079(9) 0.158(15) 0.151(14) -0.061(12) -0.018(9) 0.001(9)
C026 0.079(9) 0.158(15) 0.151(14) -0.061(12) -0.018(9) 0.001(9)
C69 0.13(2) 0.16(2) 0.099(13) 0.003(13) -0.010(13) -0.053(17)
C71 0.058(10) 0.15(2) 0.134(16) 0.011(14) -0.006(10) -0.007(11)
C4 0.080(12) 0.147(18) 0.072(8) -0.015(9) 0.004(8) 0.012(11)
C5 0.078(10) 0.085(10) 0.086(9) -0.021(7) -0.006(7) 0.010(8)
C6 0.060(10) 0.109(14) 0.123(13) -0.014(11) 0.007(9) -0.015(9)
C7 0.110(18) 0.094(14) 0.20(3) -0.023(15) -0.051(18) -0.022(12)
C8 0.077(9) 0.134(12) 0.133(11) -0.060(9) 0.013(8) -0.020(8)
C9 0.077(9) 0.134(12) 0.133(11) -0.060(9) 0.013(8) -0.020(8)
C5A 0.121(12) 0.088(8) 0.164(12) -0.025(8) 0.010(9) -0.001(7)
C6A 0.097(10) 0.122(11) 0.104(9) -0.031(8) -0.001(7) -0.015(8)
C7A 0.109(15) 0.087(12) 0.101(11) 0.005(9) -0.017(10) -0.008(10)
C8A 0.079(13) 0.19(2) 0.112(14) -0.058(15) 0.009(11) -0.020(14)
C4A 0.097(10) 0.122(11) 0.104(9) -0.031(8) -0.001(7) -0.015(8)
C9A 0.052(6) 0.116(10) 0.134(10) -0.058(8) -0.007(6) -0.004(6)
C1 0.064(8) 0.077(9) 0.071(7) -0.015(6) -0.002(6) -0.002(7)
N1 0.063(7) 0.088(8) 0.084(7) -0.027(6) -0.009(6) 0.006(6)
C3 0.092(13) 0.089(11) 0.094(10) -0.030(8) -0.029(9) 0.025(9)
C2 0.104(14) 0.088(11) 0.088(9) -0.031(8) -0.022(9) 0.017(10)
N2 0.077(9) 0.086(9) 0.113(10) -0.022(8) -0.020(8) -0.001(7)
N1A 0.057(5) 0.088(7) 0.155(10) -0.026(6) -0.027(6) -0.006(5)
N2A 0.057(5) 0.088(7) 0.155(10) -0.026(6) -0.027(6) -0.006(5)
C1A 0.052(6) 0.116(10) 0.134(10) -0.058(8) -0.007(6) -0.004(6)
C2A 0.121(12) 0.088(8) 0.164(12) -0.025(8) 0.010(9) -0.001(7)
C3A 0.121(12) 0.088(8) 0.164(12) -0.025(8) 0.010(9) -0.001(7)

loop_
_atom_type_symbol
_atom_type_description
_atom_type_scat_dispersion_real
_atom_type_scat_dispersion_imag
_atom_type_scat_source
C C 0.0181 0.0091 'International Tables Vol C Tables 4.2.6.8 and 6.1.1.4'
H H 0.0000 0.0000 'International Tables Vol C Tables 4.2.6.8 and 6.1.1.4'
N N 0.0311 0.0180 'International Tables Vol C Tables 4.2.6.8 and 6.1.1.4'
O O 0.0492 0.0322 'International Tables Vol C Tables 4.2.6.8 and 6.1.1.4'
S S 0.3331 0.5567 'International Tables Vol C Tables 4.2.6.8 and 6.1.1.4'
Sn Sn 0.0259 5.4591 'International Tables Vol C Tables 4.2.6.8 and 6.1.1.4'

loop_
_geom_angle_atom_site_label_1
_geom_angle_atom_site_label_2
_geom_angle_atom_site_label_3
_geom_angle
S1 Sn1 O1 175.5(2)
S2 Sn1 S1 102.50(13)
S2 Sn1 S7 114.97(13)
S2 Sn1 O1 79.5(2)
S7 Sn1 S1 102.46(14)
S7 Sn1 O1 80.1(2)
S8 Sn1 S1 96.24(13)
S8 Sn1 S2 117.33(13)
S8 Sn1 S7 118.19(13)
S8 Sn1 O1 79.3(2)
S2 Sn2 S5 100.59(13)
S2 Sn2 S6 102.03(12)
S3 Sn2 S2 95.77(13)
S3 Sn2 S5 102.81(12)
S3 Sn2 S6 99.39(12)
S6 Sn2 S5 146.32(12)
O1 Sn2 S2 85.5(3)
O1 Sn2 S3 178.1(3)
O1 Sn2 S5 78.3(2)
O1 Sn2 S6 78.9(3)
O2 Sn2 S2 177.6(3)
O2 Sn2 S3 86.2(3)
O2 Sn2 S5 77.6(3)
O2 Sn2 S6 79.0(3)
O2 Sn2 O1 92.6(4)
S3 Sn3 S4 104.2(2)
S3 Sn3 S10 114.38(14)
S3 Sn3 O2 79.5(2)
S4 Sn3 O2 174.8(2)
S9 Sn3 S3 118.88(16)
S9 Sn3 S4 95.13(17)
S9 Sn3 S10 117.45(16)
S9 Sn3 O2 79.8(2)
S10 Sn3 S4 101.5(2)
S10 Sn3 O2 79.9(2)
S7 Sn4 S5 100.12(13)
S7 Sn4 S15 102.36(12)
S11 Sn4 S5 102.14(13)
S11 Sn4 S7 95.28(14)
S11 Sn4 S15 99.92(14)
S15 Sn4 S5 146.69(12)
O1 Sn4 S5 79.0(3)
O1 Sn4 S7 86.1(3)
O1 Sn4 S11 178.1(3)
O1 Sn4 S15 78.4(3)
O1 Sn4 O3 92.7(4)
O3 Sn4 S5 78.7(3)
O3 Sn4 S7 178.4(3)
O3 Sn4 S11 86.0(3)
O3 Sn4 S15 78.3(3)
S8 Sn5 S6 101.80(12)
S8 Sn5 S15 100.37(12)
S13 Sn5 S6 101.71(12)
S13 Sn5 S8 95.03(13)
S13 Sn5 S15 100.88(12)
S15 Sn5 S6 146.60(12)
O1 Sn5 S6 78.6(3)
O1 Sn5 S8 85.6(3)
O1 Sn5 S13 179.2(3)
O1 Sn5 S15 78.6(2)
O1 Sn5 O4 92.6(4)
O4 Sn5 S6 78.3(3)
O4 Sn5 S8 178.2(3)
O4 Sn5 S13 86.7(3)
O4 Sn5 S15 78.8(3)
S5 Sn6 S16 146.78(12)
S9 Sn6 S5 100.48(14)
S9 Sn6 S12 96.15(14)
S9 Sn6 S16 101.06(15)
S12 Sn6 S5 101.21(14)
S12 Sn6 S16 101.29(15)
O2 Sn6 S5 78.4(3)
O2 Sn6 S9 86.2(3)
O2 Sn6 S12 177.7(3)
O2 Sn6 S16 78.1(3)
O3 Sn6 S5 79.7(3)
O3 Sn6 S9 178.2(3)
O3 Sn6 S12 85.5(3)
O3 Sn6 S16 78.0(3)
O3 Sn6 O2 92.1(4)
S6 Sn7 S16 146.74(13)
S10 Sn7 S6 101.92(12)
S10 Sn7 S16 100.30(13)
S14 Sn7 S6 101.87(14)
S14 Sn7 S10 95.03(15)
S14 Sn7 S16 100.48(15)
O2 Sn7 S6 78.7(2)
O2 Sn7 S10 86.6(3)
O2 Sn7 S14 178.1(3)
O2 Sn7 S16 78.3(2)
O2 Sn7 O4 91.8(4)
O4 Sn7 S6 78.3(3)
O4 Sn7 S10 178.2(3)
O4 Sn7 S14 86.6(3)
O4 Sn7 S16 78.7(3)
S13 Sn10 S14 118.92(15)
S13 Sn10 S19 116.39(16)
S13 Sn10 S20 96.7(2)
S13 Sn10 O4 79.8(2)
S14 Sn10 S20 100.8(2)
S14 Sn10 O4 79.6(2)
S19 Sn10 S14 115.10(18)
S19 Sn10 S20 103.9(2)
S19 Sn10 O4 79.4(2)
S20 Sn10 O4 176.1(3)
S16 Sn9 S15 146.39(12)
S18 Sn9 S15 101.38(14)
S18 Sn9 S16 100.65(13)
S18 Sn9 S19 95.81(17)
S19 Sn9 S15 101.48(15)
S19 Sn9 S16 101.18(15)
O3 Sn9 S15 78.6(3)
O3 Sn9 S16 78.2(3)
O3 Sn9 S18 85.6(3)
O3 Sn9 S19 178.6(3)
O3 Sn9 O4 92.3(4)
O4 Sn9 S15 78.2(3)
O4 Sn9 S16 78.9(3)
O4 Sn9 S18 177.9(3)
O4 Sn9 S19 86.3(3)
S11 Sn8 O3 79.7(2)
S11 Sn8 S17 102.7(2)
S12 Sn8 S11 116.81(18)
S12 Sn8 S18 115.99(18)
S12 Sn8 O3 79.2(2)
S12 Sn8 S17 103.10(18)
S18 Sn8 S11 116.82(17)
S18 Sn8 O3 78.5(3)
S18 Sn8 S17 96.7(2)
S17 Sn8 O3 175.2(3)
C51 S1 Sn1 100.9(6)
Sn1 S2 Sn2 93.45(12)
Sn3 S3 Sn2 93.33(13)
C61 S4 Sn3 100.8(10)
Sn4 S5 Sn2 85.78(11)
Sn6 S5 Sn2 86.38(11)
Sn6 S5 Sn4 86.10(11)
Sn2 S6 Sn5 86.07(10)
Sn2 S6 Sn7 86.23(11)
Sn7 S6 Sn5 86.27(10)
Sn1 S7 Sn4 92.73(12)
Sn1 S8 Sn5 93.69(12)
Sn3 S9 Sn6 93.32(14)
Sn3 S10 Sn7 92.76(13)
Sn8 S11 Sn4 94.10(15)
Sn8 S12 Sn6 94.07(14)
Sn10 S13 Sn5 93.11(13)
Sn10 S14 Sn7 93.31(15)
Sn4 S15 Sn5 86.14(10)
Sn4 S15 Sn9 86.01(11)
Sn5 S15 Sn9 85.66(11)
Sn6 S16 Sn9 85.63(13)
Sn7 S16 Sn6 86.27(12)
Sn7 S16 Sn9 85.72(12)
Sn8 S18 Sn9 94.47(15)
Sn10 S19 Sn9 93.32(14)
C123 S20 Sn10 97.8(10)
Sn2 O1 Sn1 101.6(3)
Sn4 O1 Sn1 101.0(4)
Sn4 O1 Sn2 116.4(4)
Sn5 O1 Sn1 101.4(4)
Sn5 O1 Sn2 116.0(4)
Sn5 O1 Sn4 116.3(4)
Sn2 O2 Sn3 100.9(4)
Sn2 O2 Sn6 117.1(4)
Sn6 O2 Sn3 100.6(4)
Sn7 O2 Sn2 115.8(4)
Sn7 O2 Sn3 100.7(4)
Sn7 O2 Sn6 116.9(4)
Sn4 O3 Sn8 100.1(4)
Sn6 O3 Sn4 115.1(5)
Sn6 O3 Sn8 101.2(4)
Sn9 O3 Sn4 116.6(5)
Sn9 O3 Sn6 117.7(5)
Sn9 O3 Sn8 101.4(4)
Sn5 O4 Sn7 116.7(4)
Sn5 O4 Sn10 100.4(3)
Sn7 O4 Sn10 100.5(4)
Sn9 O4 Sn5 117.0(5)
Sn9 O4 Sn7 116.3(4)
Sn9 O4 Sn10 101.0(3)
S1A Sn1A O1A 173.8(3)
S2A Sn1A S1A 95.73(17)
S2A Sn1A S7A 117.21(14)
S2A Sn1A O1A 78.6(2)
S7A Sn1A S1A 101.76(15)
S7A Sn1A O1A 78.91(19)
S8A Sn1A S1A 105.48(17)
S8A Sn1A S2A 117.95(13)
S8A Sn1A S7A 114.24(14)
S8A Sn1A O1A 79.6(2)
S2A Sn2A S3A 94.86(14)
S2A Sn2A S5A 101.12(11)
S2A Sn2A S6A 100.75(12)
S3A Sn2A S5A 100.24(13)
S3A Sn2A S6A 102.60(13)
S6A Sn2A S5A 146.69(11)
O1A Sn2A S2A 86.5(3)
O1A Sn2A S3A 178.1(2)
O1A Sn2A S5A 78.1(2)
O1A Sn2A S6A 78.5(2)
O1A Sn2A O2A 93.0(4)
O2A Sn2A S2A 179.4(3)
O2A Sn2A S3A 85.7(3)
O2A Sn2A S5A 79.0(3)
O2A Sn2A S6A 78.9(3)
S3A Sn3A S4A 100.60(18)
S3A Sn3A S9A 115.90(14)
S3A Sn3A S10A 117.94(15)
S3A Sn3A O2A 79.4(2)
S4A Sn3A O2A 179.3(3)
S9A Sn3A S4A 101.70(18)
S9A Sn3A O2A 78.9(2)
S10A Sn3A S4A 100.21(16)
S10A Sn3A S9A 115.83(14)
S10A Sn3A O2A 79.2(2)
S7A Sn4A S5A 100.95(12)
S7A Sn4A S15A 101.98(13)
S11A Sn4A S5A 101.41(11)
S11A Sn4A S7A 94.98(11)
S11A Sn4A S15A 100.52(11)
S15A Sn4A S5A 146.53(10)
O1A Sn4A S5A 77.8(3)
O1A Sn4A S7A 86.1(3)
O1A Sn4A S11A 178.8(2)
O1A Sn4A S15A 79.8(3)
O1A Sn4A O3A 92.9(3)
O3A Sn4A S5A 78.1(2)
O3A Sn4A S7A 178.8(3)
O3A Sn4A S11A 86.0(2)
O3A Sn4A S15A 78.6(2)
S8A Sn5A S6A 101.22(12)
S8A Sn5A S15A 101.19(12)
S13A Sn5A S6A 102.14(13)
S13A Sn5A S8A 96.35(14)
S13A Sn5A S15A 100.32(13)
S15A Sn5A S6A 146.08(11)
O1A Sn5A S6A 77.4(2)
O1A Sn5A S8A 85.5(3)
O1A Sn5A S13A 178.1(3)
O1A Sn5A S15A 79.3(2)
O1A Sn5A O4A 92.5(3)
O4A Sn5A S6A 77.8(2)
O4A Sn5A S8A 178.0(3)
O4A Sn5A S13A 85.6(3)
O4A Sn5A S15A 79.0(2)
S9A Sn6A S5A 102.30(12)
S9A Sn6A S16A 100.61(12)
S12A Sn6A S5A 99.31(11)
S12A Sn6A S9A 95.98(12)
S12A Sn6A S16A 102.68(11)
S16A Sn6A S5A 146.17(11)
O2A Sn6A S5A 78.2(3)
O2A Sn6A S9A 85.7(3)
O2A Sn6A S12A 177.3(3)
O2A Sn6A S16A 79.1(3)
O2A Sn6A O3A 93.0(4)
O3A Sn6A S5A 77.9(2)
O3A Sn6A S9A 178.5(2)
O3A Sn6A S12A 85.4(2)
O3A Sn6A S16A 78.6(2)
S10A Sn7A S6A 100.99(13)
S10A Sn7A S14A 95.09(13)
S10A Sn7A S16A 101.94(12)
S14A Sn7A S6A 102.04(12)
S14A Sn7A S16A 100.89(12)
S16A Sn7A S6A 145.75(10)
O2A Sn7A S6A 78.3(3)
O2A Sn7A S10A 86.1(3)
O2A Sn7A S14A 178.6(3)
O2A Sn7A S16A 78.2(3)
O4A Sn7A S6A 78.8(2)
O4A Sn7A S10A 179.2(3)
O4A Sn7A S14A 85.7(3)
O4A Sn7A S16A 77.9(2)
O4A Sn7A O2A 93.1(4)
S11A Sn8A S12A 117.91(13)
S11A Sn8A S17A 95.39(12)
S11A Sn8A S18A 118.08(13)
S11A Sn8A O3A 81.0(2)
S12A Sn8A S17A 100.66(13)
S12A Sn8A O3A 79.7(2)
S18A Sn8A S12A 115.95(12)
S18A Sn8A S17A 102.59(12)
S18A Sn8A O3A 80.6(2)
O3A Sn8A S17A 176.1(2)
S16A Sn9A S15A 146.29(11)
S18A Sn9A S15A 101.83(11)
S18A Sn9A S16A 100.66(11)
S19A Sn9A S15A 101.51(13)
S19A Sn9A S16A 101.03(13)
S19A Sn9A S18A 95.35(12)
O3A Sn9A S15A 78.5(2)
O3A Sn9A S16A 78.5(2)
O3A Sn9A S18A 85.6(2)
O3A Sn9A S19A 179.0(2)
O3A Sn9A O4A 93.0(3)
O4A Sn9A S15A 78.9(2)
O4A Sn9A S16A 78.0(2)
O4A Sn9A S18A 178.2(2)
O4A Sn9A S19A 86.1(3)
S13A Sn11 S19A 116.61(14)
S13A Sn11 S20A 100.41(16)
S13A Sn11 O4A 81.0(2)
S14A Sn11 S13A 118.78(15)
S14A Sn11 S19A 116.19(15)
S14A Sn11 S20A 99.26(15)
S14A Sn11 O4A 79.5(2)
S19A Sn11 S20A 99.56(16)
S19A Sn11 O4A 80.3(2)
S20A Sn11 O4A 178.5(2)
C71 S1A Sn1A 100.3(7)
Sn1A S2A Sn2A 93.91(13)
Sn3A S3A Sn2A 93.89(14)
C69 S4A Sn3A 101.2(8)
Sn2A S5A Sn4A 85.88(11)
Sn2A S5A Sn6A 85.45(10)
Sn4A S5A Sn6A 86.32(11)
Sn2A S6A Sn5A 86.64(10)
Sn2A S6A Sn7A 86.12(10)
Sn5A S6A Sn7A 86.33(10)
Sn1A S7A Sn4A 93.71(12)
Sn1A S8A Sn5A 94.21(13)
Sn3A S9A Sn6A 93.90(13)
Sn3A S10A Sn7A 94.18(12)
Sn8A S11A Sn4A 92.48(11)
Sn8A S12A Sn6A 92.72(12)
Sn11 S13A Sn5A 92.76(13)
Sn11 S14A Sn7A 92.79(12)
Sn4A S15A Sn9A 86.58(11)
Sn5A S15A Sn4A 85.83(11)
Sn5A S15A Sn9A 86.66(10)
Sn6A S16A Sn7A 86.16(10)
Sn9A S16A Sn6A 86.75(10)
Sn9A S16A Sn7A 86.47(10)
C026 S17A Sn8A 101.0(8)
Sn8A S18A Sn9A 91.95(11)
Sn11 S19A Sn9A 92.29(13)
C0AA S20A Sn11 98.7(8)
Sn2A O1A Sn1A 101.0(4)
Sn2A O1A Sn4A 117.6(4)
Sn2A O1A Sn5A 117.0(4)
Sn4A O1A Sn1A 101.3(3)
Sn4A O1A Sn5A 114.8(4)
Sn5A O1A Sn1A 100.6(3)
Sn2A O2A Sn3A 101.0(4)
Sn2A O2A Sn7A 116.2(4)
Sn6A O2A Sn2A 116.9(4)
Sn6A O2A Sn3A 101.5(4)
Sn6A O2A Sn7A 116.2(5)
Sn7A O2A Sn3A 100.5(3)
Sn4A O3A Sn8A 100.5(3)
Sn6A O3A Sn4A 117.1(4)
Sn6A O3A Sn8A 102.2(3)
Sn6A O3A Sn9A 115.6(4)
Sn9A O3A Sn4A 115.7(4)
Sn9A O3A Sn8A 101.8(3)
Sn5A O4A Sn11 100.7(3)
Sn7A O4A Sn5A 116.6(4)
Sn7A O4A Sn9A 117.1(4)
Sn7A O4A Sn11 102.0(3)
Sn9A O4A Sn5A 115.0(4)
Sn9A O4A Sn11 101.3(3)
C1C N2C C2C 107(2)
C1C N2C C9C 124(3)
C2C N2C C9C 129(3)
C3C N1C C4C 110(3)
C1C N1C C3C 109(2)
C1C N1C C4C 141(3)
C4C C5C C6C 103(5)
C2C C3C N1C 108(3)
C5C C4C N1C 115(5)
N2C C1C C8C 138(2)
N1C C1C N2C 109(2)
N1C C1C C8C 114(2)
C3C C2C N2C 107(3)
C4G N1G C3G 117(3)
C1G N1G C4G 132(3)
C1G N1G C3G 110(3)
C1G N2G C2G 110(3)
C1G N2G C9G 116(3)
C9G N2G C2G 133(3)
C3G C2G N2G 110(4)
N1G C1G N2G 109(3)
N1G C1G C8G 129(3)
N2G C1G C8G 121(3)
C2G C3G N1G 100(3)
N1B C4B C5B 109(4)
C6B C5B C4B 133(8)
C5B C6B C7B 158(8)
C4D C5D C6D 106(2)
N1D C4D C5D 121(3)
C7D C6D C5D 102(3)
N1 C4 C5 111.8(15)
C4 C5 C6 112.9(15)
C5 C6 C7 113.4(17)
N1E C4E C5E 111(4)
C6E C5E C4E 137(6)
C6A C5A C4A 131(2)
C5A C6A C7A 105.5(19)
N1A C4A C5A 115.6(18)
C5F C4F N1F 115(4)
C8 C1 N1 125.6(11)
C8 C1 N2 126.3(11)
N2 C1 N1 108.0
C4 N1 C1 126.9(10)
C4 N1 C3 124.7(11)
C3 N1 C1 108.0
N1 C3 C2 108.0
C3 C2 N2 108.0
C9 N2 C1 122.9(13)
C9 N2 C2 129.1(13)
C1 N2 C2 108.0
C4A N1A C3A 115.6(17)
C1A N1A C4A 136.0(16)
C1A N1A C3A 105.4(15)
C9A N2A C2A 128.2(18)
C1A N2A C9A 127.2(19)
C1A N2A C2A 104.4(19)
N1A C1A C8A 127.6(18)
N2A C1A C8A 124(2)
N2A C1A N1A 108.2(18)
C3A C2A N2A 117(3)
C2A C3A N1A 105(2)
C8D C1D N2D 139(2)
C8D C1D N1D 113(2)
N2D C1D N1D 108.0
C1D N2D C9D 114.4(19)
C1D N2D C2D 108.0
C2D N2D C9D 137.3(19)
C3D C2D N2D 108.0
C2D C3D N1D 108.0
C4D N1D C1D 147(2)
C4D N1D C3D 105(2)
C1D N1D C3D 108.0
C9B N2B C1B 132.4(18)
C9B N2B C2B 119.5(19)
C1B N2B C2B 108.0
C8B C1B N2B 127(2)
C8B C1B N1B 125(2)
N2B C1B N1B 108.0
C4B N1B C1B 133(2)
C4B N1B C3B 119(2)
C3B N1B C1B 108.0
N1B C3B C2B 108.0
N2B C2B C3B 108.0
C8E C1E N2E 133(2)
C8E C1E N1E 119(2)
N2E C1E N1E 108.0
C1E N2E C9E 118.5(19)
C2E N2E C9E 133(2)
C2E N2E C1E 108.0
N2E C2E C3E 108.0
N1E C3E C2E 108.0
C4E N1E C1E 124(2)
C4E N1E C3E 128(2)
C3E N1E C1E 108.0
C3F N1F C4F 127(2)
C1F N1F C4F 125(2)
C1F N1F C3F 108.0
C2F C3F N1F 108.0
C3F C2F N2F 108.0
C9F N2F C2F 140(2)
C9F N2F C1F 111(2)
C1F N2F C2F 108.0
C8F C1F N1F 145(3)
C8F C1F N2F 107(3)
N1F C1F N2F 108.0

loop_
_geom_bond_atom_site_label_1
_geom_bond_atom_site_label_2
_geom_bond_distance
Sn1 S1 2.434(4)
Sn1 S2 2.407(4)
Sn1 S7 2.407(3)
Sn1 S8 2.392(3)
Sn1 O1 2.471(10)
Sn2 S2 2.471(4)
Sn2 S3 2.460(4)
Sn2 S5 2.640(3)
Sn2 S6 2.594(4)
Sn2 O1 2.104(9)
Sn2 O2 2.100(9)
Sn3 S3 2.408(4)
Sn3 S4 2.429(6)
Sn3 S9 2.399(4)
Sn3 S10 2.411(4)
Sn3 O2 2.481(10)
Sn4 S5 2.613(4)
Sn4 S7 2.481(4)
Sn4 S11 2.463(4)
Sn4 S15 2.609(4)
Sn4 O1 2.103(8)
Sn4 O3 2.131(10)
Sn5 S6 2.619(4)
Sn5 S8 2.457(4)
Sn5 S13 2.457(4)
Sn5 S15 2.609(3)
Sn5 O1 2.091(9)
Sn5 O4 2.092(10)
Sn6 S5 2.600(4)
Sn6 S9 2.464(4)
Sn6 S12 2.478(4)
Sn6 S16 2.620(4)
Sn6 O2 2.105(8)
Sn6 O3 2.086(10)
Sn7 S6 2.607(4)
Sn7 S10 2.469(4)
Sn7 S14 2.453(4)
Sn7 S16 2.618(4)
Sn7 O2 2.097(9)
Sn7 O4 2.105(10)
Sn10 S13 2.400(4)
Sn10 S14 2.412(5)
Sn10 S19 2.407(5)
Sn10 S20 2.436(5)
Sn10 O4 2.487(9)
Sn9 S15 2.637(4)
Sn9 S16 2.621(4)
Sn9 S18 2.456(4)
Sn9 S19 2.463(5)
Sn9 O3 2.075(10)
Sn9 O4 2.090(9)
Sn8 S11 2.400(5)
Sn8 S12 2.380(5)
Sn8 S18 2.381(6)
Sn8 O3 2.501(10)
Sn8 S17 2.427(6)
S1 C51 1.838(17)
S4 C61 1.82(3)
S20 C123 1.89(3)
Sn1A S1A 2.443(4)
Sn1A S2A 2.408(4)
Sn1A S7A 2.408(3)
Sn1A S8A 2.390(5)
Sn1A O1A 2.508(9)
Sn2A S2A 2.451(3)
Sn2A S3A 2.476(4)
Sn2A S5A 2.612(3)
Sn2A S6A 2.599(4)
Sn2A O1A 2.080(9)
Sn2A O2A 2.094(10)
Sn3A S3A 2.387(4)
Sn3A S4A 2.446(5)
Sn3A S9A 2.401(4)
Sn3A S10A 2.391(4)
Sn3A O2A 2.498(10)
Sn4A S5A 2.620(4)
Sn4A S7A 2.473(4)
Sn4A S11A 2.454(3)
Sn4A S15A 2.604(4)
Sn4A O1A 2.086(7)
Sn4A O3A 2.124(8)
Sn5A S6A 2.618(4)
Sn5A S8A 2.483(4)
Sn5A S13A 2.474(4)
Sn5A S15A 2.598(3)
Sn5A O1A 2.119(9)
Sn5A O4A 2.138(8)
Sn6A S5A 2.646(3)
Sn6A S9A 2.474(4)
Sn6A S12A 2.455(3)
Sn6A S16A 2.592(3)
Sn6A O2A 2.091(9)
Sn6A O3A 2.100(9)
Sn7A S6A 2.620(3)
Sn7A S10A 2.449(4)
Sn7A S14A 2.456(4)
Sn7A S16A 2.619(3)
Sn7A O2A 2.102(10)
Sn7A O4A 2.074(8)
Sn8A S11A 2.394(3)
Sn8A S12A 2.415(4)
Sn8A S17A 2.454(3)
Sn8A S18A 2.413(4)
Sn8A O3A 2.423(8)
Sn9A S15A 2.620(3)
Sn9A S16A 2.592(4)
Sn9A S18A 2.482(3)
Sn9A S19A 2.468(4)
Sn9A O3A 2.106(8)
Sn9A O4A 2.109(8)
Sn11 S13A 2.401(4)
Sn11 S14A 2.398(4)
Sn11 S19A 2.421(4)
Sn11 S20A 2.439(5)
Sn11 O4A 2.440(9)
S1A C71 1.79(2)
S4A C69 1.80(3)
S17A C026 1.84(2)
S20A C0AA 1.96(2)
N2C C1C 1.31(3)
N2C C2C 1.40(3)
N2C C9C 1.48(5)
N1C C3C 1.37(3)
N1C C4C 1.59(5)
N1C C1C 1.28(3)
C8C C1C 1.50(4)
C5C C6C 1.71(8)
C5C C4C 1.24(6)
C3C C2C 1.27(4)
N1G C4G 1.35(5)
N1G C1G 1.27(3)
N1G C3G 1.55(4)
N2G C2G 1.43(4)
N2G C1G 1.29(3)
N2G C9G 1.38(4)
C8G C1G 1.380(19)
C2G C3G 1.32(4)
C4B C5B 1.53(2)
C4B N1B 1.34(3)
C5B C6B 1.19(9)
C8B C1B 1.34(3)
C7B C6B 1.63(9)
C9B N2B 1.37(3)
C8D C1D 1.37(3)
C5D C4D 1.63(4)
C5D C6D 1.83(4)
C4D N1D 1.40(3)
C9D N2D 1.46(3)
C6D C7D 1.41(6)
C4 C5 1.54(3)
C4 N1 1.36(2)
C5 C6 1.54(2)
C6 C7 1.56(3)
C8 C1 1.38(3)
C9 N2 1.36(2)
C8E C1E 1.39(4)
C4E C5E 1.50(6)
C4E N1E 1.36(4)
C5E C6E 1.11(6)
C9E N2E 1.47(3)
C5A C6A 1.45(3)
C5A C4A 1.469(17)
C6A C7A 1.56(3)
C8A C1A 1.48(3)
C4A N1A 1.442(15)
C9A N2A 1.38(2)
C9F N2F 1.35(4)
C8F C1F 1.36(6)
C4F C5F 1.46(8)
C4F N1F 1.78(5)
C1 N1 1.4200
C1 N2 1.4200
N1 C3 1.4200
C3 C2 1.4200
C2 N2 1.4200
N1A C1A 1.41(3)
N1A C3A 1.46(3)
N2A C1A 1.31(2)
N2A C2A 1.41(3)
C2A C3A 1.18(3)
C1D N2D 1.4200
C1D N1D 1.4200
N2D C2D 1.4200
C2D C3D 1.4200
C3D N1D 1.4200
N2B C1B 1.4200
N2B C2B 1.4200
C1B N1B 1.4200
N1B C3B 1.4200
C3B C2B 1.4200
C1E N2E 1.4200
C1E N1E 1.4200
N2E C2E 1.4200
C2E C3E 1.4200
C3E N1E 1.4200
N1F C3F 1.4200
N1F C1F 1.4200
C3F C2F 1.4200
C2F N2F 1.4200
N2F C1F 1.4200

loop_
_smtbx_masks_void_nr
_smtbx_masks_void_average_x
_smtbx_masks_void_average_y
_smtbx_masks_void_average_z
_smtbx_masks_void_volume
_smtbx_masks_void_count_electrons
1 0.069 0.458 0.701 7.3 0.0
2 -0.069 0.542 0.299 7.3 0.0
3 0.500 0.500 0.000 361.9 79.5
